data_7227595
loop_
_publ_author_name
'Ridenour, J. August'
'Carter, Korey P.'
'Butcher, Ray J.'
'Cahill, Christopher L.'

_publ_section_title
;
 RE-p-halobenzoic acid--terpyridine complexes, Part II: structural
 diversity, supramolecular assembly, and luminescence properties in a
 series of p-bromobenzoic acid rare-earth hybrid materials
;
_journal_issue 8
_journal_name_full CrystEngComm
_journal_page_first 1172
_journal_paper_doi 10.1039/C6CE02355J
_journal_volume 19
_journal_year 2017
_chemical_formula_sum 'C72 H50 Br6 Eu2 N6 O14'
_chemical_formula_weight 2006.56
_space_group_crystal_system triclinic
_space_group_IT_number 2
_space_group_name_Hall '-P 1'
_space_group_name_H-M_alt 'P -1'
_symmetry_cell_setting triclinic
_symmetry_Int_Tables_number 2
_symmetry_space_group_name_Hall '-P 1'
_symmetry_space_group_name_H-M 'P -1'
_atom_sites_solution_hydrogens mixed
_audit_creation_method SHELXL-2014/7
_audit_update_record
;
2016-11-03 deposited with the CCDC.
2017-01-30 downloaded from the CCDC.
;
_cell_angle_alpha 68.974(3)
_cell_angle_beta 88.679(4)
_cell_angle_gamma 74.210(2)
_cell_formula_units_Z 1
_cell_length_a 10.9414(16)
_cell_length_b 12.5871(19)
_cell_length_c 14.092(2)
_cell_measurement_reflns_used 24941
_cell_measurement_temperature 293(2)
_cell_measurement_theta_max 55.046
_cell_measurement_theta_min 4.753
_cell_volume 1737.2(4)
_computing_cell_refinement 'SAINT, Bruker-AXS'
_computing_data_collection 'APEX, Bruker-AXS'
_computing_data_reduction 'SAINT, Bruker-AXS'
_computing_molecular_graphics 'WINGX (Farrugia, 2012)'
_computing_publication_material 'Crystal Maker (Palmer, 2009)'
_computing_structure_refinement 'SHELXL-2014/7 (Sheldrick, 2014)'
_computing_structure_solution 'SIR92 (Gualardi, 1994)'
_diffrn_ambient_temperature 293(2)
_diffrn_measured_fraction_theta_full 1.000
_diffrn_measured_fraction_theta_max 0.914
_diffrn_measurement_device_type 'Bruker SMART APEXII'
_diffrn_measurement_method 'omega scans'
_diffrn_radiation_probe x-ray
_diffrn_radiation_type MoK\a
_diffrn_radiation_wavelength 0.71073
_diffrn_reflns_av_R_equivalents 0.0481
_diffrn_reflns_av_unetI/netI 0.0687
_diffrn_reflns_Laue_measured_fraction_full 1.000
_diffrn_reflns_Laue_measured_fraction_max 0.914
_diffrn_reflns_limit_h_max 15
_diffrn_reflns_limit_h_min -15
_diffrn_reflns_limit_k_max 17
_diffrn_reflns_limit_k_min -17
_diffrn_reflns_limit_l_max 18
_diffrn_reflns_limit_l_min -19
_diffrn_reflns_number 24901
_diffrn_reflns_point_group_measured_fraction_full 1.000
_diffrn_reflns_point_group_measured_fraction_max 0.914
_diffrn_reflns_theta_full 25.500
_diffrn_reflns_theta_max 30.471
_diffrn_reflns_theta_min 1.553
_diffrn_source 'Fine-focus sealed tube'
_diffrn_source_type Siemens
_exptl_absorpt_coefficient_mu 5.309
_exptl_absorpt_correction_T_max 0.7460
_exptl_absorpt_correction_T_min 0.6291
_exptl_absorpt_correction_type empirical
_exptl_absorpt_process_details 'SADABS, G. Sheldrick (2015)'
_exptl_crystal_colour Yellow
_exptl_crystal_density_diffrn 1.918
_exptl_crystal_description Plate
_exptl_crystal_F_000 972
_exptl_crystal_recrystallization_method Hydrothermal
_exptl_crystal_size_max 0.196
_exptl_crystal_size_mid 0.129
_exptl_crystal_size_min 0.080
_refine_diff_density_max 2.272
_refine_diff_density_min -1.815
_refine_diff_density_rms 0.169
_refine_ls_extinction_method none
_refine_ls_goodness_of_fit_ref 1.041
_refine_ls_hydrogen_treatment mixed
_refine_ls_matrix_type full
_refine_ls_number_parameters 459
_refine_ls_number_reflns 9672
_refine_ls_number_restraints 0
_refine_ls_restrained_S_all 1.041
_refine_ls_R_factor_all 0.0675
_refine_ls_R_factor_gt 0.0415
_refine_ls_shift/su_max 0.001
_refine_ls_shift/su_mean 0.000
_refine_ls_structure_factor_coef Fsqd
_refine_ls_weighting_details 'w=1/[\s^2^(Fo^2^)+(0.0438P)^2^+0.5646P] where P=(Fo^2^+2Fc^2^)/3'
_refine_ls_weighting_scheme calc
_refine_ls_wR_factor_gt 0.0875
_refine_ls_wR_factor_ref 0.0951
_reflns_Friedel_coverage 0.000
_reflns_number_gt 7371
_reflns_number_total 9672
_reflns_threshold_expression 'I > 2\s(I)'
_cod_data_source_file c6ce02355j2.cif
_cod_data_source_block Complex_6
_cod_depositor_comments 'Adding full bibliography for 7227579--7227602.cif.'
_cod_database_code 7227595
_shelx_space_group_comment
;
The symmetry employed for this shelxl refinement is uniquely defined
by the following loop, which should always be used as a source of
symmetry information in preference to the above space-group names.
They are only intended as comments.
;

loop_
_space_group_symop_operation_xyz
'x, y, z'
'-x, -y, -z'

loop_
_atom_site_label
_atom_site_type_symbol
_atom_site_fract_x
_atom_site_fract_y
_atom_site_fract_z
_atom_site_U_iso_or_equiv
_atom_site_adp_type
_atom_site_occupancy
_atom_site_site_symmetry_order
_atom_site_calc_flag
_atom_site_refinement_flags_posn
_atom_site_refinement_flags_adp
Eu1 Eu 0.14542(2) 0.28547(2) 0.00858(2) 0.01210(6) Uani 1 1 d . .
Br2 Br -0.33101(6) 0.13224(6) 0.54352(4) 0.04106(15) Uani 1 1 d . .
Br1 Br 0.71727(5) 0.51394(5) -0.42943(4) 0.03439(13) Uani 1 1 d . .
Br3 Br -0.12450(6) 0.76584(5) -0.62921(4) 0.04134(15) Uani 1 1 d . .
O3 O 0.1011(3) 0.1488(2) 0.1788(2) 0.0173(6) Uani 1 1 d . .
O2 O 0.2972(3) 0.4025(3) -0.0629(2) 0.0192(6) Uani 1 1 d . .
O1 O 0.2686(3) 0.2885(2) -0.1432(2) 0.0165(6) Uani 1 1 d . .
O4 O -0.0627(3) 0.2952(3) 0.0860(2) 0.0185(6) Uani 1 1 d . .
O5 O 0.0193(3) 0.4553(2) -0.1171(2) 0.0185(6) Uani 1 1 d . .
O6 O 0.1426(3) 0.3948(2) 0.1116(2) 0.0162(6) Uani 1 1 d . .
N2 N 0.2483(3) 0.0681(3) 0.0201(3) 0.0144(7) Uani 1 1 d . .
N1 N 0.3640(3) 0.1744(3) 0.1121(3) 0.0171(7) Uani 1 1 d . .
N3 N 0.0210(3) 0.2014(3) -0.0854(3) 0.0156(7) Uani 1 1 d . .
C5 C 0.4141(4) 0.0560(4) 0.1376(3) 0.0162(9) Uani 1 1 d . .
C31 C -0.0762(4) 0.6061(4) -0.2729(3) 0.0153(8) Uani 1 1 d . .
C17 C 0.4103(4) 0.4067(3) -0.2096(3) 0.0171(9) Uani 1 1 d . .
C6 C 0.3578(4) 0.0016(3) 0.0782(3) 0.0157(8) Uani 1 1 d . .
C10 C 0.1973(4) 0.0216(4) -0.0368(3) 0.0158(8) Uani 1 1 d . .
C30 C -0.0649(4) 0.5518(3) -0.1590(3) 0.0151(8) Uani 1 1 d . .
C15 C -0.0940(4) 0.2658(4) -0.1335(3) 0.0192(9) Uani 1 1 d . .
H15 H -0.1298 0.3389 -0.1276 0.023 Uiso 1 1 calc R U
C11 C 0.0727(4) 0.0946(3) -0.0945(3) 0.0154(8) Uani 1 1 d . .
C25 C -0.0623(4) 0.0829(4) 0.3403(3) 0.0213(9) Uani 1 1 d . .
H18 H 0.0060 0.0214 0.3376 0.026 Uiso 1 1 calc R U
C13 C -0.1097(4) 0.1215(4) -0.2006(3) 0.0203(9) Uani 1 1 d . .
H13 H -0.1531 0.0950 -0.2395 0.024 Uiso 1 1 calc R U
C36 C -0.1693(4) 0.7113(4) -0.3240(3) 0.0200(9) Uani 1 1 d . .
H36 H -0.2236 0.7492 -0.2869 0.024 Uiso 1 1 calc R U
C14 C -0.1626(4) 0.2302(4) -0.1913(4) 0.0220(10) Uani 1 1 d . .
H14 H -0.2424 0.2779 -0.2232 0.026 Uiso 1 1 calc R U
C32 C 0.0079(4) 0.5525(4) -0.3293(3) 0.0197(9) Uani 1 1 d . .
H32 H 0.0719 0.4830 -0.2957 0.024 Uiso 1 1 calc R U
C33 C -0.0033(4) 0.6024(4) -0.4353(4) 0.0238(10) Uani 1 1 d . .
H33 H 0.0536 0.5674 -0.4729 0.029 Uiso 1 1 calc R U
C20 C 0.5893(4) 0.4743(4) -0.3413(4) 0.0231(10) Uani 1 1 d . .
C24 C -0.0909(4) 0.1939(4) 0.2609(3) 0.0152(8) Uani 1 1 d . .
C12 C 0.0080(4) 0.0536(4) -0.1514(3) 0.0191(9) Uani 1 1 d . .
H12 H 0.0445 -0.0200 -0.1562 0.023 Uiso 1 1 calc R U
C21 C 0.5128(4) 0.4137(4) -0.3644(4) 0.0230(10) Uani 1 1 d . .
H28 H 0.5213 0.3961 -0.4233 0.028 Uiso 1 1 calc R U
C29 C -0.1893(4) 0.2863(4) 0.2673(3) 0.0175(9) Uani 1 1 d . .
H22 H -0.2087 0.3599 0.2143 0.021 Uiso 1 1 calc R U
C9 C 0.2565(4) -0.0907(4) -0.0385(3) 0.0193(9) Uani 1 1 d . .
H9 H 0.2196 -0.1206 -0.0783 0.023 Uiso 1 1 calc R U
C23 C -0.0125(4) 0.2133(4) 0.1700(3) 0.0172(9) Uani 1 1 d . .
C16 C 0.3195(4) 0.3643(3) -0.1352(3) 0.0155(8) Uani 1 1 d . .
C1 C 0.4178(4) 0.2299(4) 0.1570(4) 0.0227(10) Uani 1 1 d . .
H1 H 0.3855 0.3117 0.1378 0.027 Uiso 1 1 calc R U
C34 C -0.1007(5) 0.7050(4) -0.4841(3) 0.0235(10) Uani 1 1 d . .
C22 C 0.4230(4) 0.3798(4) -0.2971(4) 0.0216(9) Uani 1 1 d . .
H29 H 0.3711 0.3388 -0.3111 0.026 Uiso 1 1 calc R U
C28 C -0.2594(4) 0.2701(4) 0.3522(4) 0.0225(10) Uani 1 1 d . .
H21 H -0.3238 0.3329 0.3576 0.027 Uiso 1 1 calc R U
C35 C -0.1823(5) 0.7607(4) -0.4297(4) 0.0237(10) Uani 1 1 d . .
H35 H -0.2456 0.8308 -0.4634 0.028 Uiso 1 1 calc R U
C27 C -0.2317(4) 0.1589(4) 0.4284(4) 0.0225(10) Uani 1 1 d . .
C7 C 0.4222(4) -0.1115(4) 0.0781(4) 0.0200(9) Uani 1 1 d . .
H7 H 0.4990 -0.1548 0.1173 0.024 Uiso 1 1 calc R U
C26 C -0.1355(5) 0.0644(4) 0.4230(4) 0.0239(10) Uani 1 1 d . .
H19 H -0.1202 -0.0103 0.4741 0.029 Uiso 1 1 calc R U
C2 C 0.5194(4) 0.1708(4) 0.2308(4) 0.0265(11) Uani 1 1 d . .
H2 H 0.5548 0.2124 0.2600 0.032 Uiso 1 1 calc R U
C8 C 0.3701(4) -0.1571(4) 0.0193(4) 0.0226(10) Uani 1 1 d . .
H8 H 0.4109 -0.2319 0.0185 0.027 Uiso 1 1 calc R U
C18 C 0.4894(4) 0.4692(4) -0.1889(4) 0.0209(9) Uani 1 1 d . .
H25 H 0.4812 0.4880 -0.1305 0.025 Uiso 1 1 calc R U
C19 C 0.5786(4) 0.5022(4) -0.2550(4) 0.0221(10) Uani 1 1 d . .
H26 H 0.6311 0.5429 -0.2415 0.026 Uiso 1 1 calc R U
C4 C 0.5139(4) -0.0087(4) 0.2124(4) 0.0257(10) Uani 1 1 d . .
H4 H 0.5453 -0.0904 0.2306 0.031 Uiso 1 1 calc R U
C3 C 0.5668(5) 0.0500(4) 0.2601(4) 0.0300(11) Uani 1 1 d . .
H3 H 0.6332 0.0079 0.3110 0.036 Uiso 1 1 calc R U
OW1 O 0.6795(4) 0.4027(4) 0.0082(3) 0.0313(9) Uani 1 1 d . .
HW1A H 0.668(6) 0.463(6) 0.020(5) 0.044(18) Uiso 1 1 d . .
HW2B H 0.748(6) 0.361(5) 0.036(4) 0.040(18) Uiso 1 1 d . .

loop_
_atom_site_aniso_label
_atom_site_aniso_U_11
_atom_site_aniso_U_22
_atom_site_aniso_U_33
_atom_site_aniso_U_23
_atom_site_aniso_U_13
_atom_site_aniso_U_12
Eu1 0.01395(10) 0.00790(9) 0.01507(11) -0.00573(8) 0.00142(7) -0.00203(7)
Br2 0.0390(3) 0.0530(4) 0.0284(3) -0.0134(3) 0.0172(2) -0.0118(3)
Br1 0.0279(3) 0.0505(3) 0.0303(3) -0.0144(3) 0.0107(2) -0.0209(2)
Br3 0.0622(4) 0.0352(3) 0.0180(3) -0.0037(2) 0.0143(3) -0.0093(3)
O3 0.0176(15) 0.0133(14) 0.0210(16) -0.0074(13) 0.0035(13) -0.0032(12)
O2 0.0217(16) 0.0162(15) 0.0224(17) -0.0105(13) 0.0045(13) -0.0052(12)
O1 0.0195(16) 0.0123(14) 0.0190(16) -0.0068(12) 0.0042(13) -0.0053(12)
O4 0.0174(15) 0.0168(15) 0.0187(16) -0.0052(13) 0.0002(13) -0.0026(12)
O5 0.0199(16) 0.0091(13) 0.0216(17) -0.0047(12) -0.0044(13) 0.0028(12)
O6 0.0190(15) 0.0129(14) 0.0166(16) -0.0067(12) 0.0009(12) -0.0027(12)
N2 0.0165(18) 0.0120(16) 0.0143(18) -0.0042(14) 0.0052(14) -0.0044(14)
N1 0.0165(18) 0.0153(17) 0.0203(19) -0.0070(15) 0.0041(15) -0.0052(14)
N3 0.0154(18) 0.0114(16) 0.0211(19) -0.0071(15) 0.0029(15) -0.0039(13)
C5 0.015(2) 0.016(2) 0.019(2) -0.0082(18) 0.0046(17) -0.0040(16)
C31 0.018(2) 0.0148(19) 0.016(2) -0.0075(17) 0.0051(17) -0.0078(16)
C17 0.016(2) 0.0097(18) 0.021(2) -0.0016(17) 0.0028(18) -0.0013(16)
C6 0.015(2) 0.0104(18) 0.019(2) -0.0038(17) 0.0035(17) -0.0004(15)
C10 0.019(2) 0.0149(19) 0.016(2) -0.0070(17) 0.0058(17) -0.0068(16)
C30 0.016(2) 0.0131(19) 0.021(2) -0.0094(17) 0.0020(17) -0.0077(16)
C15 0.015(2) 0.017(2) 0.027(3) -0.0112(19) 0.0015(18) -0.0031(17)
C11 0.019(2) 0.0121(19) 0.016(2) -0.0064(16) 0.0055(17) -0.0060(16)
C25 0.022(2) 0.019(2) 0.023(2) -0.0089(19) 0.0026(19) -0.0032(18)
C13 0.025(2) 0.022(2) 0.018(2) -0.0097(19) 0.0049(19) -0.0111(19)
C36 0.026(2) 0.015(2) 0.018(2) -0.0067(18) 0.0055(19) -0.0041(18)
C14 0.022(2) 0.020(2) 0.025(3) -0.0081(19) 0.0027(19) -0.0094(18)
C32 0.017(2) 0.021(2) 0.025(2) -0.0141(19) 0.0052(19) -0.0042(18)
C33 0.022(2) 0.031(3) 0.023(3) -0.013(2) 0.0101(19) -0.011(2)
C20 0.015(2) 0.022(2) 0.029(3) -0.005(2) 0.0038(19) -0.0056(18)
C24 0.015(2) 0.0150(19) 0.018(2) -0.0078(17) 0.0016(17) -0.0074(16)
C12 0.025(2) 0.014(2) 0.021(2) -0.0076(18) 0.0033(19) -0.0078(18)
C21 0.028(3) 0.023(2) 0.021(2) -0.009(2) 0.004(2) -0.010(2)
C29 0.018(2) 0.018(2) 0.018(2) -0.0072(18) 0.0041(17) -0.0061(17)
C9 0.023(2) 0.015(2) 0.023(2) -0.0110(18) 0.0060(19) -0.0046(17)
C23 0.021(2) 0.0122(19) 0.024(2) -0.0106(18) 0.0037(18) -0.0081(17)
C16 0.017(2) 0.0103(18) 0.015(2) -0.0014(16) 0.0004(17) 0.0000(16)
C1 0.024(2) 0.022(2) 0.024(2) -0.012(2) 0.0016(19) -0.0038(19)
C34 0.034(3) 0.024(2) 0.015(2) -0.0032(19) 0.0081(19) -0.016(2)
C22 0.023(2) 0.022(2) 0.023(2) -0.0080(19) 0.0035(19) -0.0098(19)
C28 0.018(2) 0.025(2) 0.027(3) -0.015(2) 0.0047(19) -0.0034(18)
C35 0.029(3) 0.017(2) 0.022(2) -0.0047(19) 0.004(2) -0.0051(19)
C27 0.019(2) 0.036(3) 0.019(2) -0.015(2) 0.0092(19) -0.012(2)
C7 0.017(2) 0.013(2) 0.027(2) -0.0047(18) 0.0047(18) -0.0019(17)
C26 0.028(3) 0.022(2) 0.020(2) -0.0051(19) 0.005(2) -0.009(2)
C2 0.023(2) 0.032(3) 0.029(3) -0.017(2) -0.004(2) -0.007(2)
C8 0.026(2) 0.0106(19) 0.033(3) -0.0121(19) 0.010(2) -0.0029(18)
C18 0.019(2) 0.016(2) 0.028(3) -0.0096(19) 0.0053(19) -0.0039(17)
C19 0.020(2) 0.018(2) 0.027(3) -0.0080(19) -0.0001(19) -0.0049(18)
C4 0.021(2) 0.019(2) 0.031(3) -0.005(2) -0.003(2) -0.0007(18)
C3 0.026(3) 0.032(3) 0.025(3) -0.008(2) -0.009(2) -0.001(2)
OW1 0.024(2) 0.0275(19) 0.046(2) -0.0231(19) -0.0109(17) 0.0017(16)

loop_
_atom_type_symbol
_atom_type_description
_atom_type_scat_dispersion_real
_atom_type_scat_dispersion_imag
_atom_type_scat_source
C C 0.0033 0.0016 'International Tables Vol C Tables 4.2.6.8 and 6.1.1.4'
H H 0.0000 0.0000 'International Tables Vol C Tables 4.2.6.8 and 6.1.1.4'
N N 0.0061 0.0033 'International Tables Vol C Tables 4.2.6.8 and 6.1.1.4'
O O 0.0106 0.0060 'International Tables Vol C Tables 4.2.6.8 and 6.1.1.4'
Br Br -0.2901 2.4595 'International Tables Vol C Tables 4.2.6.8 and 6.1.1.4'
Eu Eu -0.1578 3.6682 'International Tables Vol C Tables 4.2.6.8 and 6.1.1.4'

loop_
_geom_angle_atom_site_label_1
_geom_angle_atom_site_label_2
_geom_angle_atom_site_label_3
_geom_angle
_geom_angle_site_symmetry_1
_geom_angle_site_symmetry_3
O5 Eu1 O6 89.24(10) . .
O5 Eu1 O2 76.85(10) . .
O6 Eu1 O2 75.43(10) . .
O5 Eu1 O4 80.88(10) . .
O6 Eu1 O4 75.06(10) . .
O2 Eu1 O4 142.96(9) . .
O5 Eu1 O1 78.77(10) . .
O6 Eu1 O1 128.06(10) . .
O2 Eu1 O1 52.65(9) . .
O4 Eu1 O1 148.54(10) . .
O5 Eu1 O3 133.15(10) . .
O6 Eu1 O3 77.90(9) . .
O2 Eu1 O3 139.16(10) . .
O4 Eu1 O3 52.31(9) . .
O1 Eu1 O3 142.95(9) . .
O5 Eu1 N3 77.20(10) . .
O6 Eu1 N3 148.35(10) . .
O2 Eu1 N3 127.20(10) . .
O4 Eu1 N3 74.64(10) . .
O1 Eu1 N3 77.62(10) . .
O3 Eu1 N3 90.64(10) . .
O5 Eu1 N1 148.00(11) . .
O6 Eu1 N1 79.49(10) . .
O2 Eu1 N1 71.36(11) . .
O4 Eu1 N1 123.73(11) . .
O1 Eu1 N1 84.83(11) . .
O3 Eu1 N1 73.80(10) . .
N3 Eu1 N1 125.82(11) . .
O5 Eu1 N2 133.82(10) . .
O6 Eu1 N2 136.92(10) . .
O2 Eu1 N2 108.57(10) . .
O4 Eu1 N2 108.22(10) . .
O1 Eu1 N2 70.94(10) . .
O3 Eu1 N2 72.41(10) . .
N3 Eu1 N2 63.02(11) . .
N1 Eu1 N2 62.81(11) . .
O5 Eu1 C16 75.86(11) . .
O6 Eu1 C16 101.72(11) . .
O2 Eu1 C16 26.32(10) . .
O4 Eu1 C16 156.58(11) . .
O1 Eu1 C16 26.35(10) . .
O3 Eu1 C16 150.66(11) . .
N3 Eu1 C16 102.42(12) . .
N1 Eu1 C16 77.28(11) . .
N2 Eu1 C16 90.11(11) . .
O5 Eu1 C23 106.88(12) . .
O6 Eu1 C23 71.99(11) . .
O2 Eu1 C23 147.10(10) . .
O4 Eu1 C23 26.31(11) . .
O1 Eu1 C23 159.76(10) . .
O3 Eu1 C23 26.31(10) . .
N3 Eu1 C23 84.64(11) . .
N1 Eu1 C23 98.00(12) . .
N2 Eu1 C23 92.43(11) . .
C16 Eu1 C23 172.89(11) . .
C23 O3 Eu1 91.6(3) . .
C16 O2 Eu1 93.6(2) . .
C16 O1 Eu1 92.6(2) . .
C23 O4 Eu1 93.1(3) . .
C30 O5 Eu1 160.8(3) . .
C30 O6 Eu1 139.7(3) 2_565 .
C6 N2 C10 118.3(3) . .
C6 N2 Eu1 120.8(3) . .
C10 N2 Eu1 120.9(3) . .
C1 N1 C5 118.4(4) . .
C1 N1 Eu1 119.2(3) . .
C5 N1 Eu1 121.3(3) . .
C15 N3 C11 117.6(4) . .
C15 N3 Eu1 120.6(3) . .
C11 N3 Eu1 121.6(3) . .
N1 C5 C4 121.5(4) . .
N1 C5 C6 115.7(4) . .
C4 C5 C6 122.8(4) . .
C36 C31 C32 119.0(4) . .
C36 C31 C30 120.5(4) . .
C32 C31 C30 120.4(4) . .
C22 C17 C18 119.5(4) . .
C22 C17 C16 120.3(4) . .
C18 C17 C16 120.1(4) . .
N2 C6 C7 122.1(4) . .
N2 C6 C5 117.3(3) . .
C7 C6 C5 120.5(4) . .
N2 C10 C9 121.8(4) . .
N2 C10 C11 116.5(3) . .
C9 C10 C11 121.6(4) . .
O5 C30 O6 124.5(4) . 2_565
O5 C30 C31 117.7(4) . .
O6 C30 C31 117.8(4) 2_565 .
N3 C15 C14 123.9(4) . .
N3 C15 H15 118.1 . .
C14 C15 H15 118.1 . .
N3 C11 C12 121.1(4) . .
N3 C11 C10 117.1(4) . .
C12 C11 C10 121.7(4) . .
C26 C25 C24 120.1(4) . .
C26 C25 H18 119.9 . .
C24 C25 H18 119.9 . .
C12 C13 C14 118.7(4) . .
C12 C13 H13 120.7 . .
C14 C13 H13 120.7 . .
C35 C36 C31 120.9(4) . .
C35 C36 H36 119.6 . .
C31 C36 H36 119.6 . .
C15 C14 C13 118.4(4) . .
C15 C14 H14 120.8 . .
C13 C14 H14 120.8 . .
C33 C32 C31 120.5(4) . .
C33 C32 H32 119.8 . .
C31 C32 H32 119.8 . .
C34 C33 C32 119.0(4) . .
C34 C33 H33 120.5 . .
C32 C33 H33 120.5 . .
C19 C20 C21 122.2(4) . .
C19 C20 Br1 119.3(3) . .
C21 C20 Br1 118.5(4) . .
C29 C24 C25 119.7(4) . .
C29 C24 C23 120.2(4) . .
C25 C24 C23 120.1(4) . .
C13 C12 C11 120.2(4) . .
C13 C12 H12 119.9 . .
C11 C12 H12 119.9 . .
C20 C21 C22 118.4(4) . .
C20 C21 H28 120.8 . .
C22 C21 H28 120.8 . .
C24 C29 C28 120.5(4) . .
C24 C29 H22 119.7 . .
C28 C29 H22 119.7 . .
C8 C9 C10 119.6(4) . .
C8 C9 H9 120.2 . .
C10 C9 H9 120.2 . .
O3 C23 O4 121.5(4) . .
O3 C23 C24 119.8(4) . .
O4 C23 C24 118.6(4) . .
O3 C23 Eu1 62.1(2) . .
O4 C23 Eu1 60.5(2) . .
C24 C23 Eu1 168.9(3) . .
O2 C16 O1 121.1(4) . .
O2 C16 C17 119.2(4) . .
O1 C16 C17 119.7(4) . .
O2 C16 Eu1 60.1(2) . .
O1 C16 Eu1 61.0(2) . .
C17 C16 Eu1 179.3(3) . .
N1 C1 C2 122.9(4) . .
N1 C1 H1 118.5 . .
C2 C1 H1 118.5 . .
C35 C34 C33 121.3(4) . .
C35 C34 Br3 119.8(4) . .
C33 C34 Br3 118.9(3) . .
C17 C22 C21 120.6(4) . .
C17 C22 H29 119.7 . .
C21 C22 H29 119.7 . .
C27 C28 C29 118.7(4) . .
C27 C28 H21 120.6 . .
C29 C28 H21 120.6 . .
C34 C35 C36 119.3(4) . .
C34 C35 H35 120.4 . .
C36 C35 H35 120.4 . .
C26 C27 C28 121.9(4) . .
C26 C27 Br2 118.4(4) . .
C28 C27 Br2 119.7(3) . .
C8 C7 C6 119.1(4) . .
C8 C7 H7 120.5 . .
C6 C7 H7 120.5 . .
C27 C26 C25 118.9(4) . .
C27 C26 H19 120.6 . .
C25 C26 H19 120.6 . .
C3 C2 C1 118.8(4) . .
C3 C2 H2 120.6 . .
C1 C2 H2 120.6 . .
C7 C8 C9 119.2(4) . .
C7 C8 H8 120.4 . .
C9 C8 H8 120.4 . .
C19 C18 C17 120.0(4) . .
C19 C18 H25 120.0 . .
C17 C18 H25 120.0 . .
C20 C19 C18 119.3(4) . .
C20 C19 H26 120.3 . .
C18 C19 H26 120.3 . .
C5 C4 C3 119.3(4) . .
C5 C4 H4 120.3 . .
C3 C4 H4 120.3 . .
C2 C3 C4 119.0(4) . .
C2 C3 H3 120.5 . .
C4 C3 H3 120.5 . .
HW1A OW1 HW2B 106(6) . .

loop_
_geom_bond_atom_site_label_1
_geom_bond_atom_site_label_2
_geom_bond_distance
_geom_bond_site_symmetry_2
Eu1 O5 2.324(3) .
Eu1 O6 2.327(3) .
Eu1 O2 2.476(3) .
Eu1 O4 2.493(3) .
Eu1 O1 2.496(3) .
Eu1 O3 2.527(3) .
Eu1 N3 2.569(3) .
Eu1 N1 2.584(4) .
Eu1 N2 2.607(3) .
Eu1 C16 2.850(4) .
Eu1 C23 2.859(4) .
Br2 C27 1.911(4) .
Br1 C20 1.899(5) .
Br3 C34 1.904(5) .
O3 C23 1.268(5) .
O2 C16 1.266(5) .
O1 C16 1.266(5) .
O4 C23 1.269(5) .
O5 C30 1.255(5) .
O6 C30 1.267(5) 2_565
N2 C6 1.347(5) .
N2 C10 1.353(5) .
N1 C1 1.339(5) .
N1 C5 1.353(5) .
N3 C15 1.338(5) .
N3 C11 1.360(5) .
C5 C4 1.386(6) .
C5 C6 1.488(6) .
C31 C36 1.387(6) .
C31 C32 1.395(6) .
C31 C30 1.494(6) .
C17 C22 1.385(6) .
C17 C18 1.414(6) .
C17 C16 1.487(6) .
C6 C7 1.407(5) .
C10 C9 1.394(5) .
C10 C11 1.482(6) .
C30 O6 1.267(5) 2_565
C15 C14 1.379(6) .
C15 H15 0.9300 .
C11 C12 1.390(6) .
C25 C26 1.385(6) .
C25 C24 1.400(6) .
C25 H18 0.9300 .
C13 C12 1.373(6) .
C13 C14 1.385(6) .
C13 H13 0.9300 .
C36 C35 1.386(6) .
C36 H36 0.9300 .
C14 H14 0.9300 .
C32 C33 1.392(6) .
C32 H32 0.9300 .
C33 C34 1.387(7) .
C33 H33 0.9300 .
C20 C19 1.376(6) .
C20 C21 1.388(6) .
C24 C29 1.381(6) .
C24 C23 1.508(6) .
C12 H12 0.9300 .
C21 C22 1.393(6) .
C21 H28 0.9300 .
C29 C28 1.389(6) .
C29 H22 0.9300 .
C9 C8 1.378(6) .
C9 H9 0.9300 .
C1 C2 1.386(6) .
C1 H1 0.9300 .
C34 C35 1.376(6) .
C22 H29 0.9300 .
C28 C27 1.382(7) .
C28 H21 0.9300 .
C35 H35 0.9300 .
C27 C26 1.381(6) .
C7 C8 1.372(6) .
C7 H7 0.9300 .
C26 H19 0.9300 .
C2 C3 1.372(7) .
C2 H2 0.9300 .
C8 H8 0.9300 .
C18 C19 1.376(6) .
C18 H25 0.9300 .
C19 H26 0.9300 .
C4 C3 1.392(7) .
C4 H4 0.9300 .
C3 H3 0.9300 .
OW1 HW1A 0.81(6) .
OW1 HW2B 0.81(6) .
